data_4300854
loop_
_publ_author_name
'Dong, Yu-Bin'
'Geng, Yan'
'Ma, Jian-Ping'
'Huang, Ru-Qi'

_publ_section_title
;
 Organometallic Silver(I) Supramolecular Complexes Generated from
 Multidentate Furan-Containing Symmetric and Unsymmetric Fulvene
 Ligands and Silver(I) Salts
;
_journal_coden_ASTM INOCAJ
_journal_issue 6
_journal_name_full 'Inorganic Chemistry'
_journal_page_first 1693
_journal_page_last 1703
_journal_paper_doi 10.1021/ic048518h
_journal_volume 44
_journal_year 2005
_chemical_formula_sum 'C15 H10 N2 O2'
_chemical_formula_weight 250.25
_space_group_IT_number 4
_symmetry_cell_setting monoclinic
_symmetry_space_group_name_Hall 'P 2yb'
_symmetry_space_group_name_H-M 'P 1 21 1'
_atom_sites_solution_hydrogens geom
_atom_sites_solution_primary direct
_atom_sites_solution_secondary difmap
_audit_creation_method SHELXL-97
_cell_angle_alpha 90.00
_cell_angle_beta 105.098(6)
_cell_angle_gamma 90.00
_cell_formula_units_Z 4
_cell_length_a 12.982(5)
_cell_length_b 5.977(2)
_cell_length_c 15.786(7)
_cell_measurement_temperature 298(2)
_cell_volume 1182.6(8)
_computing_cell_refinement 'Bruker SMART'
_computing_data_collection 'Bruker SMART'
_computing_data_reduction 'Bruker SAINT'
_computing_molecular_graphics 'Bruker SHELXTL'
_computing_publication_material 'Bruker SHELXTL'
_computing_structure_refinement 'SHELXL-97 (Sheldrick, 1997)'
_computing_structure_solution 'SHELXS-97 (Sheldrick, 1990)'
_diffrn_ambient_temperature 298(2)
_diffrn_measured_fraction_theta_full 0.996
_diffrn_measured_fraction_theta_max 0.996
_diffrn_measurement_device_type 'CCD area detector'
_diffrn_measurement_method 'phi and omega scans'
_diffrn_radiation_monochromator graphite
_diffrn_radiation_source 'fine-focus sealed tube'
_diffrn_radiation_type MoK\a
_diffrn_radiation_wavelength 0.71073
_diffrn_reflns_av_R_equivalents 0.2025
_diffrn_reflns_av_sigmaI/netI 0.1833
_diffrn_reflns_limit_h_max 15
_diffrn_reflns_limit_h_min -15
_diffrn_reflns_limit_k_max 5
_diffrn_reflns_limit_k_min -7
_diffrn_reflns_limit_l_max 18
_diffrn_reflns_limit_l_min -17
_diffrn_reflns_number 6087
_diffrn_reflns_theta_full 25.00
_diffrn_reflns_theta_max 25.00
_diffrn_reflns_theta_min 1.81
_exptl_absorpt_coefficient_mu 0.096
_exptl_absorpt_correction_type none
_exptl_crystal_colour red
_exptl_crystal_density_diffrn 1.405
_exptl_crystal_density_method 'not measured'
_exptl_crystal_description needle
_exptl_crystal_F_000 520
_exptl_crystal_size_max 0.90
_exptl_crystal_size_mid 0.09
_exptl_crystal_size_min 0.04
_refine_diff_density_max 0.221
_refine_diff_density_min -0.284
_refine_diff_density_rms 0.055
_refine_ls_abs_structure_details 'Flack H D (1983), Acta Cryst. A39, 876-881'
_refine_ls_abs_structure_Flack 2(3)
_refine_ls_extinction_method none
_refine_ls_goodness_of_fit_ref 0.855
_refine_ls_hydrogen_treatment constr
_refine_ls_matrix_type full
_refine_ls_number_parameters 343
_refine_ls_number_reflns 3571
_refine_ls_number_restraints 1
_refine_ls_restrained_S_all 0.855
_refine_ls_R_factor_all 0.1214
_refine_ls_R_factor_gt 0.0789
_refine_ls_shift/su_max 0.000
_refine_ls_shift/su_mean 0.000
_refine_ls_structure_factor_coef Fsqd
_refine_ls_weighting_details 'calc w=1/[\s^2^(Fo^2^)+(0.0259P)^2^+0.0000P] where P=(Fo^2^+2Fc^2^)/3'
_refine_ls_weighting_scheme calc
_refine_ls_wR_factor_gt 0.1290
_refine_ls_wR_factor_ref 0.1457
_reflns_number_gt 1904
_reflns_number_total 3571
_reflns_threshold_expression >2sigma(I)
_cod_data_source_file ic048518hsi20041022_113407_1.cif
_cod_data_source_block L1
_cod_depositor_comments
;
The following automatic conversions were performed:
'_symmetry_cell_setting' value 'Monoclinic' changed to 'monoclinic'
according to '/home/saulius/struct/CIF-dictionaries/cif_core.dic'
dictionary named 'cif_core.dic' version 2.4.1 from 2010-06-29.

Automatic conversion script
Id: cif_fix_enum 1527 2010-12-29 10:47:43Z saulius 
;
_cod_original_cell_volume 1182.7(8)
_cod_database_code 4300854

loop_
_symmetry_equiv_pos_as_xyz
'x, y, z'
'-x, y+1/2, -z'

loop_
_atom_site_label
_atom_site_type_symbol
_atom_site_fract_x
_atom_site_fract_y
_atom_site_fract_z
_atom_site_U_iso_or_equiv
_atom_site_adp_type
_atom_site_occupancy
_atom_site_symmetry_multiplicity
_atom_site_calc_flag
_atom_site_refinement_flags
_atom_site_disorder_assembly
_atom_site_disorder_group
C1 C 0.8066(6) -0.3626(13) 0.0531(5) 0.078(2) Uani 1 1 d . . .
H1 H 0.7747 -0.4969 0.0307 0.093 Uiso 1 1 calc R . .
C2 C 0.8618(6) -0.2347(14) 0.0129(5) 0.074(2) Uani 1 1 d . . .
H2 H 0.8751 -0.2599 -0.0414 0.089 Uiso 1 1 calc R . .
C3 C 0.8966(6) -0.0514(13) 0.0695(5) 0.072(2) Uani 1 1 d . . .
H3 H 0.9381 0.0677 0.0596 0.086 Uiso 1 1 calc R . .
C4 C 0.8593(4) -0.0800(10) 0.1396(4) 0.0484(16) Uani 1 1 d . . .
C5 C 0.8659(4) 0.0512(10) 0.2181(4) 0.0455(15) Uani 1 1 d . . .
C6 C 0.9286(4) 0.2377(9) 0.2441(4) 0.0452(15) Uani 1 1 d . . .
C7 C 1.0042(5) 0.3481(11) 0.2105(5) 0.068(2) Uani 1 1 d . . .
H7 H 1.0264 0.3082 0.1611 0.081 Uiso 1 1 calc R . .
C8 C 1.0395(6) 0.5282(12) 0.2652(5) 0.072(2) Uani 1 1 d . . .
H8 H 1.0903 0.6311 0.2579 0.087 Uiso 1 1 calc R . .
C9 C 0.9878(5) 0.5346(11) 0.3335(4) 0.0635(19) Uani 1 1 d . . .
H9 H 0.9987 0.6402 0.3783 0.076 Uiso 1 1 calc R . .
C10 C 0.9180(4) 0.3552(9) 0.3220(4) 0.0447(15) Uani 1 1 d . . .
C11 C 0.8512(5) 0.2690(9) 0.3687(4) 0.0441(15) Uani 1 1 d . . .
C12 C 0.8388(4) 0.3722(11) 0.4505(4) 0.0526(16) Uani 1 1 d . . .
C13 C 0.8690(5) 0.5695(12) 0.4826(6) 0.075(2) Uani 1 1 d . . .
H13 H 0.9017 0.6786 0.4566 0.091 Uiso 1 1 calc R . .
C14 C 0.8432(6) 0.5882(15) 0.5639(6) 0.096(3) Uani 1 1 d . . .
H14 H 0.8564 0.7106 0.6015 0.116 Uiso 1 1 calc R . .
C15 C 0.7963(6) 0.3964(14) 0.5763(5) 0.076(2) Uani 1 1 d . . .
H15 H 0.7701 0.3633 0.6244 0.092 Uiso 1 1 calc R . .
C17 C 0.5959(5) 0.2062(10) 0.0975(4) 0.0557(17) Uani 1 1 d . . .
H17 H 0.6445 0.1052 0.0849 0.067 Uiso 1 1 calc R . .
C18 C 0.4917(6) 0.2114(10) 0.0622(4) 0.0615(18) Uani 1 1 d . . .
H18 H 0.4543 0.1083 0.0215 0.074 Uiso 1 1 calc R . .
C19 C 0.5271(5) 0.4942(9) 0.1539(4) 0.0420(14) Uani 1 1 d . . .
C20 C 0.4993(4) 0.6889(9) 0.1973(4) 0.0394(14) Uani 1 1 d . . .
C21 C 0.3942(4) 0.7698(9) 0.1878(4) 0.0426(15) Uani 1 1 d . . .
C22 C 0.2936(5) 0.6952(10) 0.1391(4) 0.0545(17) Uani 1 1 d . . .
H22 H 0.2792 0.5713 0.1023 0.065 Uiso 1 1 calc R . .
C23 C 0.2209(5) 0.8426(12) 0.1570(4) 0.0653(19) Uani 1 1 d . . .
H23 H 0.1477 0.8303 0.1330 0.078 Uiso 1 1 calc R . .
C24 C 0.2679(5) 1.0129(11) 0.2148(4) 0.0583(17) Uani 1 1 d . . .
H24 H 0.2342 1.1308 0.2351 0.070 Uiso 1 1 calc R . .
C25 C 0.3793(4) 0.9651(9) 0.2357(4) 0.0448(15) Uani 1 1 d . . .
C26 C 0.4694(5) 1.0703(9) 0.2885(4) 0.0405(14) Uani 1 1 d . . .
C27 C 0.4681(5) 1.2639(9) 0.3409(4) 0.0457(15) Uani 1 1 d . . .
C28 C 0.3929(6) 1.3853(12) 0.3638(5) 0.077(2) Uani 1 1 d . . .
H28 H 0.3198 1.3590 0.3474 0.092 Uiso 1 1 calc R . .
C29 C 0.4473(7) 1.5654(13) 0.4192(5) 0.082(2) Uani 1 1 d . . .
H29 H 0.4165 1.6801 0.4440 0.099 Uiso 1 1 calc R . .
C30 C 0.5508(7) 1.5318(11) 0.4270(4) 0.072(2) Uani 1 1 d . . .
H30 H 0.6049 1.6211 0.4606 0.086 Uiso 1 1 calc R . .
C31 C 0.6186(5) 0.3838(10) 0.1577(4) 0.0553(17) Uani 1 1 d . . .
H31 H 0.6853 0.4191 0.1939 0.066 Uiso 1 1 calc R . .
N1 N 0.8012(3) -0.0154(7) 0.2674(3) 0.0454(12) Uani 1 1 d . . .
H1A H 0.7629 -0.1325 0.2503 0.054 Uiso 1 1 calc R . .
N2 N 0.7909(4) 0.0877(7) 0.3429(3) 0.0463(12) Uani 1 1 d . . .
N3 N 0.5825(4) 0.7959(7) 0.2494(3) 0.0436(12) Uani 1 1 d . . .
H3A H 0.6464 0.7482 0.2548 0.052 Uiso 1 1 calc R . .
N4 N 0.5650(3) 0.9793(7) 0.2934(3) 0.0393(11) Uani 1 1 d . . .
O1 O 0.4461(3) 0.3903(6) 0.0937(3) 0.0554(11) Uani 1 1 d . . .
O2 O 0.5679(3) 1.3538(7) 0.3807(3) 0.0624(12) Uani 1 1 d . . .
O3 O 0.7928(4) 0.2525(8) 0.5049(3) 0.0760(14) Uani 1 1 d . . .
O4 O 0.8021(4) -0.2731(7) 0.1316(3) 0.0688(13) Uani 1 1 d . . .

loop_
_atom_site_aniso_label
_atom_site_aniso_U_11
_atom_site_aniso_U_22
_atom_site_aniso_U_33
_atom_site_aniso_U_23
_atom_site_aniso_U_13
_atom_site_aniso_U_12
C1 0.061(5) 0.093(6) 0.073(5) -0.034(5) 0.007(4) 0.021(4)
C2 0.067(5) 0.113(7) 0.045(5) 0.002(5) 0.020(4) 0.017(5)
C3 0.074(5) 0.090(6) 0.052(5) 0.006(4) 0.020(4) 0.011(4)
C4 0.033(3) 0.056(4) 0.059(5) 0.008(3) 0.016(3) 0.006(3)
C5 0.036(3) 0.059(4) 0.045(4) 0.003(3) 0.017(3) 0.008(3)
C6 0.034(3) 0.050(4) 0.051(4) 0.010(3) 0.010(3) 0.003(3)
C7 0.064(5) 0.075(5) 0.068(5) 0.015(4) 0.024(4) -0.001(4)
C8 0.060(4) 0.091(6) 0.066(5) 0.019(5) 0.018(4) -0.015(4)
C9 0.055(4) 0.074(5) 0.061(4) -0.002(4) 0.013(3) -0.019(4)
C10 0.032(3) 0.051(4) 0.051(4) 0.004(3) 0.010(3) 0.000(3)
C11 0.037(3) 0.046(4) 0.047(4) 0.003(3) 0.008(3) 0.002(3)
C12 0.035(3) 0.073(5) 0.051(4) 0.001(4) 0.015(3) -0.015(3)
C13 0.063(4) 0.059(5) 0.121(7) -0.026(5) 0.053(5) -0.027(4)
C14 0.064(5) 0.094(7) 0.119(8) -0.062(6) 0.002(5) -0.010(5)
C15 0.070(5) 0.117(7) 0.038(4) -0.030(5) 0.008(4) 0.026(5)
C17 0.063(4) 0.051(4) 0.050(4) -0.015(3) 0.009(4) 0.008(4)
C18 0.075(5) 0.045(4) 0.063(5) -0.023(4) 0.015(4) -0.002(4)
C19 0.052(4) 0.033(3) 0.039(3) 0.002(3) 0.007(3) -0.003(3)
C20 0.041(3) 0.037(3) 0.040(3) 0.010(3) 0.010(3) -0.006(3)
C21 0.037(3) 0.050(4) 0.039(3) 0.010(3) 0.006(3) -0.004(3)
C22 0.049(4) 0.059(4) 0.052(4) -0.002(3) 0.005(3) -0.008(4)
C23 0.041(4) 0.091(5) 0.058(4) 0.010(4) 0.002(3) -0.011(4)
C24 0.045(4) 0.079(5) 0.052(4) 0.011(4) 0.014(3) 0.006(4)
C25 0.045(4) 0.049(4) 0.045(4) 0.011(3) 0.020(3) 0.009(3)
C26 0.050(4) 0.034(3) 0.042(3) 0.008(3) 0.021(3) -0.001(3)
C27 0.045(4) 0.045(4) 0.048(4) 0.007(3) 0.014(3) -0.001(3)
C28 0.058(4) 0.094(6) 0.080(6) -0.021(5) 0.023(4) 0.020(4)
C29 0.094(6) 0.078(5) 0.080(5) -0.007(5) 0.034(5) 0.032(5)
C30 0.103(6) 0.055(5) 0.053(5) -0.006(4) 0.013(4) 0.013(4)
C31 0.053(4) 0.051(4) 0.053(4) -0.003(4) -0.001(3) 0.004(3)
N1 0.037(3) 0.044(3) 0.054(3) -0.005(3) 0.011(2) -0.006(2)
N2 0.042(3) 0.047(3) 0.052(3) -0.011(3) 0.017(2) -0.007(3)
N3 0.032(3) 0.049(3) 0.052(3) 0.001(3) 0.015(2) 0.008(2)
N4 0.042(3) 0.033(3) 0.049(3) -0.001(2) 0.021(2) 0.004(2)
O1 0.049(2) 0.055(3) 0.057(3) -0.015(2) 0.005(2) -0.006(2)
O2 0.062(3) 0.063(3) 0.059(3) -0.013(2) 0.009(2) 0.005(2)
O3 0.069(3) 0.091(3) 0.067(3) -0.005(3) 0.016(3) 0.002(3)
O4 0.068(3) 0.070(3) 0.070(3) -0.019(3) 0.021(3) -0.002(3)

loop_
_atom_type_symbol
_atom_type_description
_atom_type_scat_dispersion_real
_atom_type_scat_dispersion_imag
_atom_type_scat_source
C C 0.0033 0.0016 'International Tables Vol C Tables 4.2.6.8 and 6.1.1.4'
H H 0.0000 0.0000 'International Tables Vol C Tables 4.2.6.8 and 6.1.1.4'
N N 0.0061 0.0033 'International Tables Vol C Tables 4.2.6.8 and 6.1.1.4'
O O 0.0106 0.0060 'International Tables Vol C Tables 4.2.6.8 and 6.1.1.4'

loop_
_geom_angle_atom_site_label_1
_geom_angle_atom_site_label_2
_geom_angle_atom_site_label_3
_geom_angle
_geom_angle_site_symmetry_1
_geom_angle_site_symmetry_3
_geom_angle_publ_flag
C2 C1 O4 111.5(7) . . ?
C2 C1 H1 124.2 . . ?
O4 C1 H1 124.2 . . ?
C1 C2 C3 105.6(6) . . ?
C1 C2 H2 127.2 . . ?
C3 C2 H2 127.2 . . ?
C4 C3 C2 107.5(7) . . ?
C4 C3 H3 126.2 . . ?
C2 C3 H3 126.2 . . ?
C3 C4 O4 109.9(6) . . ?
C3 C4 C5 133.5(6) . . ?
O4 C4 C5 116.6(5) . . ?
N1 C5 C6 118.5(5) . . ?
N1 C5 C4 115.3(5) . . ?
C6 C5 C4 126.2(5) . . ?
C5 C6 C7 133.5(6) . . ?
C5 C6 C10 117.7(5) . . ?
C7 C6 C10 108.8(5) . . ?
C8 C7 C6 106.4(6) . . ?
C8 C7 H7 126.8 . . ?
C6 C7 H7 126.8 . . ?
C7 C8 C9 110.6(6) . . ?
C7 C8 H8 124.7 . . ?
C9 C8 H8 124.7 . . ?
C10 C9 C8 107.6(6) . . ?
C10 C9 H9 126.2 . . ?
C8 C9 H9 126.2 . . ?
C11 C10 C9 134.5(6) . . ?
C11 C10 C6 119.0(5) . . ?
C9 C10 C6 106.5(5) . . ?
N2 C11 C10 122.8(5) . . ?
N2 C11 C12 114.5(5) . . ?
C10 C11 C12 122.7(5) . . ?
C13 C12 O3 111.4(6) . . ?
C13 C12 C11 128.9(6) . . ?
O3 C12 C11 119.7(5) . . ?
C12 C13 C14 107.9(7) . . ?
C12 C13 H13 126.1 . . ?
C14 C13 H13 126.1 . . ?
C15 C14 C13 106.9(7) . . ?
C15 C14 H14 126.5 . . ?
C13 C14 H14 126.5 . . ?
C14 C15 O3 109.1(7) . . ?
C14 C15 H15 125.5 . . ?
O3 C15 H15 125.5 . . ?
C18 C17 C31 106.1(6) . . ?
C18 C17 H17 126.9 . . ?
C31 C17 H17 126.9 . . ?
C17 C18 O1 110.8(6) . . ?
C17 C18 H18 124.6 . . ?
O1 C18 H18 124.6 . . ?
C31 C19 O1 108.5(5) . . ?
C31 C19 C20 134.5(6) . . ?
O1 C19 C20 117.0(5) . . ?
N3 C20 C21 120.2(5) . . ?
N3 C20 C19 114.6(5) . . ?
C21 C20 C19 125.3(5) . . ?
C22 C21 C20 133.0(6) . . ?
C22 C21 C25 108.3(5) . . ?
C20 C21 C25 118.8(5) . . ?
C23 C22 C21 106.0(5) . . ?
C23 C22 H22 127.0 . . ?
C21 C22 H22 127.0 . . ?
C22 C23 C24 113.3(6) . . ?
C22 C23 H23 123.4 . . ?
C24 C23 H23 123.4 . . ?
C23 C24 C25 104.4(6) . . ?
C23 C24 H24 127.8 . . ?
C25 C24 H24 127.8 . . ?
C26 C25 C24 133.6(6) . . ?
C26 C25 C21 118.3(5) . . ?
C24 C25 C21 108.1(6) . . ?
N4 C26 C25 118.1(5) . . ?
N4 C26 C27 116.6(5) . . ?
C25 C26 C27 125.3(5) . . ?
C28 C27 O2 109.1(6) . . ?
C28 C27 C26 135.7(6) . . ?
O2 C27 C26 115.2(5) . . ?
C27 C28 C29 106.8(7) . . ?
C27 C28 H28 126.6 . . ?
C29 C28 H28 126.6 . . ?
C30 C29 C28 105.4(7) . . ?
C30 C29 H29 127.3 . . ?
C28 C29 H29 127.3 . . ?
C29 C30 O2 112.0(7) . . ?
C29 C30 H30 124.0 . . ?
O2 C30 H30 124.0 . . ?
C19 C31 C17 108.3(6) . . ?
C19 C31 H31 125.8 . . ?
C17 C31 H31 125.8 . . ?
C5 N1 N2 125.7(5) . . ?
C5 N1 H1A 117.1 . . ?
N2 N1 H1A 117.1 . . ?
C11 N2 N1 116.3(5) . . ?
C20 N3 N4 119.2(4) . . ?
C20 N3 H3A 120.4 . . ?
N4 N3 H3A 120.4 . . ?
C26 N4 N3 125.4(5) . . ?
C19 O1 C18 106.2(5) . . ?
C30 O2 C27 106.6(5) . . ?
C12 O3 C15 104.7(5) . . ?
C4 O4 C1 105.4(6) . . ?

loop_
_geom_bond_atom_site_label_1
_geom_bond_atom_site_label_2
_geom_bond_distance
_geom_bond_site_symmetry_2
_geom_bond_publ_flag
C1 C2 1.318(9) . ?
C1 O4 1.365(7) . ?
C1 H1 0.9300 . ?
C2 C3 1.412(9) . ?
C2 H2 0.9300 . ?
C3 C4 1.330(8) . ?
C3 H3 0.9300 . ?
C4 O4 1.360(6) . ?
C4 C5 1.450(8) . ?
C5 N1 1.345(6) . ?
C5 C6 1.378(7) . ?
C6 C7 1.397(8) . ?
C6 C10 1.453(7) . ?
C7 C8 1.381(9) . ?
C7 H7 0.9300 . ?
C8 C9 1.412(8) . ?
C8 H8 0.9300 . ?
C9 C10 1.385(7) . ?
C9 H9 0.9300 . ?
C10 C11 1.377(7) . ?
C11 N2 1.337(6) . ?
C11 C12 1.477(8) . ?
C12 C13 1.303(8) . ?
C12 O3 1.370(6) . ?
C13 C14 1.412(10) . ?
C13 H13 0.9300 . ?
C14 C15 1.336(10) . ?
C14 H14 0.9300 . ?
C15 O3 1.410(7) . ?
C15 H15 0.9300 . ?
C17 C18 1.323(9) . ?
C17 C31 1.404(7) . ?
C17 H17 0.9300 . ?
C18 O1 1.377(6) . ?
C18 H18 0.9300 . ?
C19 C31 1.346(8) . ?
C19 O1 1.369(6) . ?
C19 C20 1.443(7) . ?
C20 N3 1.338(6) . ?
C20 C21 1.418(7) . ?
C21 C22 1.404(8) . ?
C21 C25 1.431(7) . ?
C22 C23 1.373(8) . ?
C22 H22 0.9300 . ?
C23 C24 1.397(8) . ?
C23 H23 0.9300 . ?
C24 C25 1.425(8) . ?
C24 H24 0.9300 . ?
C25 C26 1.397(8) . ?
C26 N4 1.338(6) . ?
C26 C27 1.425(7) . ?
C27 C28 1.340(8) . ?
C27 O2 1.391(7) . ?
C28 C29 1.449(10) . ?
C28 H28 0.9300 . ?
C29 C30 1.332(10) . ?
C29 H29 0.9300 . ?
C30 O2 1.342(7) . ?
C30 H30 0.9300 . ?
C31 H31 0.9300 . ?
N1 N2 1.380(6) . ?
N1 H1A 0.8600 . ?
N3 N4 1.349(5) . ?
N3 H3A 0.8600 . ?

loop_
_geom_hbond_atom_site_label_D
_geom_hbond_atom_site_label_H
_geom_hbond_atom_site_label_A
_geom_hbond_distance_DH
_geom_hbond_distance_HA
_geom_hbond_distance_DA
_geom_hbond_angle_DHA
_geom_hbond_site_symmetry_A
N3 H3A N1 0.86 2.42 2.999(6) 125.0 1_565
N1 H1A N3 0.86 2.38 2.999(6) 129.5 1_545

loop_
_geom_torsion_atom_site_label_1
_geom_torsion_atom_site_label_2
_geom_torsion_atom_site_label_3
_geom_torsion_atom_site_label_4
_geom_torsion
_geom_torsion_site_symmetry_1
_geom_torsion_site_symmetry_2
_geom_torsion_site_symmetry_3
_geom_torsion_site_symmetry_4
_geom_torsion_publ_flag
O4 C1 C2 C3 0.8(8) . . . . ?
C1 C2 C3 C4 -0.6(8) . . . . ?
C2 C3 C4 O4 0.2(7) . . . . ?
C2 C3 C4 C5 -178.4(6) . . . . ?
C3 C4 C5 N1 168.7(6) . . . . ?
O4 C4 C5 N1 -9.8(7) . . . . ?
C3 C4 C5 C6 -9.1(10) . . . . ?
O4 C4 C5 C6 172.4(5) . . . . ?
N1 C5 C6 C7 178.6(6) . . . . ?
C4 C5 C6 C7 -3.7(10) . . . . ?
N1 C5 C6 C10 -2.0(7) . . . . ?
C4 C5 C6 C10 175.7(5) . . . . ?
C5 C6 C7 C8 179.3(6) . . . . ?
C10 C6 C7 C8 -0.1(7) . . . . ?
C6 C7 C8 C9 0.2(8) . . . . ?
C7 C8 C9 C10 -0.2(8) . . . . ?
C8 C9 C10 C11 176.2(6) . . . . ?
C8 C9 C10 C6 0.1(7) . . . . ?
C5 C6 C10 C11 3.6(8) . . . . ?
C7 C6 C10 C11 -176.8(5) . . . . ?
C5 C6 C10 C9 -179.5(5) . . . . ?
C7 C6 C10 C9 0.1(7) . . . . ?
C9 C10 C11 N2 -179.5(6) . . . . ?
C6 C10 C11 N2 -3.8(8) . . . . ?
C9 C10 C11 C12 1.8(10) . . . . ?
C6 C10 C11 C12 177.6(5) . . . . ?
N2 C11 C12 C13 -165.1(7) . . . . ?
C10 C11 C12 C13 13.7(11) . . . . ?
N2 C11 C12 O3 17.2(8) . . . . ?
C10 C11 C12 O3 -164.1(5) . . . . ?
O3 C12 C13 C14 0.3(8) . . . . ?
C11 C12 C13 C14 -177.6(6) . . . . ?
C12 C13 C14 C15 -0.7(8) . . . . ?
C13 C14 C15 O3 0.9(8) . . . . ?
C31 C17 C18 O1 2.7(8) . . . . ?
C31 C19 C20 N3 5.1(9) . . . . ?
O1 C19 C20 N3 -174.3(5) . . . . ?
C31 C19 C20 C21 -175.3(6) . . . . ?
O1 C19 C20 C21 5.3(8) . . . . ?
N3 C20 C21 C22 -179.9(6) . . . . ?
C19 C20 C21 C22 0.5(10) . . . . ?
N3 C20 C21 C25 -0.8(8) . . . . ?
C19 C20 C21 C25 179.7(5) . . . . ?
C20 C21 C22 C23 179.6(6) . . . . ?
C25 C21 C22 C23 0.4(6) . . . . ?
C21 C22 C23 C24 0.3(7) . . . . ?
C22 C23 C24 C25 -0.9(7) . . . . ?
C23 C24 C25 C26 179.2(6) . . . . ?
C23 C24 C25 C21 1.1(6) . . . . ?
C22 C21 C25 C26 -179.4(5) . . . . ?
C20 C21 C25 C26 1.3(7) . . . . ?
C22 C21 C25 C24 -1.0(6) . . . . ?
C20 C21 C25 C24 179.7(5) . . . . ?
C24 C25 C26 N4 -179.7(6) . . . . ?
C21 C25 C26 N4 -1.8(7) . . . . ?
C24 C25 C26 C27 2.8(9) . . . . ?
C21 C25 C26 C27 -179.3(5) . . . . ?
N4 C26 C27 C28 -169.6(7) . . . . ?
C25 C26 C27 C28 7.9(10) . . . . ?
N4 C26 C27 O2 9.2(7) . . . . ?
C25 C26 C27 O2 -173.3(5) . . . . ?
O2 C27 C28 C29 1.6(8) . . . . ?
C26 C27 C28 C29 -179.6(6) . . . . ?
C27 C28 C29 C30 -2.0(9) . . . . ?
C28 C29 C30 O2 1.8(9) . . . . ?
O1 C19 C31 C17 0.8(7) . . . . ?
C20 C19 C31 C17 -178.6(5) . . . . ?
C18 C17 C31 C19 -2.2(7) . . . . ?
C6 C5 N1 N2 0.3(8) . . . . ?
C4 C5 N1 N2 -177.6(5) . . . . ?
C10 C11 N2 N1 2.0(8) . . . . ?
C12 C11 N2 N1 -179.2(5) . . . . ?
C5 N1 N2 C11 -0.3(7) . . . . ?
C21 C20 N3 N4 0.8(7) . . . . ?
C19 C20 N3 N4 -179.6(4) . . . . ?
C25 C26 N4 N3 1.9(7) . . . . ?
C27 C26 N4 N3 179.6(4) . . . . ?
C20 N3 N4 C26 -1.5(7) . . . . ?
C31 C19 O1 C18 0.8(6) . . . . ?
C20 C19 O1 C18 -179.7(4) . . . . ?
C17 C18 O1 C19 -2.2(7) . . . . ?
C29 C30 O2 C27 -0.9(8) . . . . ?
C28 C27 O2 C30 -0.5(7) . . . . ?
C26 C27 O2 C30 -179.7(5) . . . . ?
C13 C12 O3 C15 0.3(7) . . . . ?
C11 C12 O3 C15 178.4(5) . . . . ?
C14 C15 O3 C12 -0.7(8) . . . . ?
C3 C4 O4 C1 0.3(7) . . . . ?
C5 C4 O4 C1 179.2(5) . . . . ?
C2 C1 O4 C4 -0.7(8) . . . . ?

loop_
_cod_related_entry_id
_cod_related_entry_database
_cod_related_entry_code
1 ChemSpider 30660699
